data_4506722
loop_
_publ_author_name
'Wang, Zi-Zhou'
'Chen, Jia-Mei'
'Lu, Tong-Bu'

_publ_section_title
;
 Enhancing the Hygroscopic Stability ofS-Oxiracetam via Pharmaceutical
 Cocrystals
;
_journal_issue 9
_journal_name_full 'Crystal Growth &amp; Design'
_journal_page_first 4562
_journal_paper_doi 10.1021/cg300757k
_journal_volume 12
_journal_year 2012
_chemical_absolute_configuration rmad
_chemical_formula_sum 'C13 H16 N2 O8'
_chemical_formula_weight 328.28
_chemical_name_systematic
; 
 ? 
;
_space_group_IT_number 4
_symmetry_space_group_name_Hall 'P 2yb'
_symmetry_space_group_name_H-M 'P 1 21 1'
_atom_sites_solution_hydrogens geom
_atom_sites_solution_primary direct
_atom_sites_solution_secondary difmap
_audit_creation_method SHELXL-97
_cell_angle_alpha 90.00
_cell_angle_beta 103.0525(10)
_cell_angle_gamma 90.00
_cell_formula_units_Z 4
_cell_length_a 12.46022(13)
_cell_length_b 8.87772(8)
_cell_length_c 12.73088(12)
_cell_measurement_temperature 100(2)
_cell_volume 1371.88(2)
_computing_cell_refinement
;
CrysAlisPro, Oxford Diffraction Ltd.,
Version 1.171.34.44 (release 25-10-2010 CrysAlis171 .NET)
(compiled Oct 25 2010,18:11:34)
;
_computing_data_collection
;
CrysAlisPro, Oxford Diffraction Ltd.,
Version 1.171.34.44 (release 25-10-2010 CrysAlis171 .NET)
(compiled Oct 25 2010,18:11:34)
;
_computing_data_reduction
;
CrysAlisPro, Oxford Diffraction Ltd.,
Version 1.171.34.44 (release 25-10-2010 CrysAlis171 .NET)
(compiled Oct 25 2010,18:11:34)
;
_computing_structure_refinement 'SHELXL-97 (Sheldrick, 1997)'
_computing_structure_solution 'SHELXS-97 (Sheldrick, 1990)'
_diffrn_ambient_temperature 100(2)
_diffrn_measured_fraction_theta_full 0.990
_diffrn_measured_fraction_theta_max 0.990
_diffrn_radiation_monochromator graphite
_diffrn_radiation_source 'fine-focus sealed tube'
_diffrn_radiation_type CuK\a
_diffrn_radiation_wavelength 1.54178
_diffrn_reflns_av_R_equivalents 0.0283
_diffrn_reflns_av_sigmaI/netI 0.0181
_diffrn_reflns_limit_h_max 15
_diffrn_reflns_limit_h_min -15
_diffrn_reflns_limit_k_max 10
_diffrn_reflns_limit_k_min -10
_diffrn_reflns_limit_l_max 15
_diffrn_reflns_limit_l_min -15
_diffrn_reflns_number 24843
_diffrn_reflns_theta_full 71.82
_diffrn_reflns_theta_max 71.82
_diffrn_reflns_theta_min 3.56
_exptl_absorpt_coefficient_mu 1.154
_exptl_absorpt_correction_T_max 0.8021
_exptl_absorpt_correction_T_min 0.7234
_exptl_absorpt_correction_type multi-scan
_exptl_absorpt_process_details
;
CrysAlisPro, Oxford Diffraction Ltd.,
Version 1.171.34.44 (release 25-10-2010 CrysAlis171 .NET)
(compiled Oct 25 2010,18:11:34)
Empirical absorption correction using spherical harmonics,
 implemented in SCALE3 ABSPACK scaling algorithm.
;
_exptl_crystal_colour colorless
_exptl_crystal_density_diffrn 1.589
_exptl_crystal_density_method 'not measured'
_exptl_crystal_description block
_exptl_crystal_F_000 688
_exptl_crystal_size_max 0.30
_exptl_crystal_size_mid 0.20
_exptl_crystal_size_min 0.20
_refine_diff_density_max 0.788
_refine_diff_density_min -0.341
_refine_diff_density_rms 0.045
_refine_ls_abs_structure_details 'Flack H D (1983), Acta Cryst. A39, 876-881'
_refine_ls_abs_structure_Flack 0.03(14)
_refine_ls_extinction_coef 0.0027(5)
_refine_ls_extinction_expression Fc^*^=kFc[1+0.001xFc^2^\l^3^/sin(2\q)]^-1/4^
_refine_ls_extinction_method SHELXL
_refine_ls_goodness_of_fit_ref 1.039
_refine_ls_hydrogen_treatment mixed
_refine_ls_matrix_type full
_refine_ls_number_parameters 432
_refine_ls_number_reflns 5278
_refine_ls_number_restraints 23
_refine_ls_restrained_S_all 1.038
_refine_ls_R_factor_all 0.0368
_refine_ls_R_factor_gt 0.0349
_refine_ls_shift/su_max 0.000
_refine_ls_shift/su_mean 0.000
_refine_ls_structure_factor_coef Fsqd
_refine_ls_weighting_details 'calc w=1/[\s^2^(Fo^2^)+(0.0563P)^2^+0.5897P] where P=(Fo^2^+2Fc^2^)/3'
_refine_ls_weighting_scheme calc
_refine_ls_wR_factor_gt 0.0927
_refine_ls_wR_factor_ref 0.0954
_reflns_number_gt 5070
_reflns_number_total 5278
_reflns_threshold_expression >2sigma(I)
_cod_data_source_file cg300757k_si_002.cif
_cod_data_source_block galso
_cod_original_sg_symbol_H-M P2(1)
_cod_database_code 4506722

loop_
_symmetry_equiv_pos_as_xyz
'x, y, z'
'-x, y+1/2, -z'

loop_
_atom_site_label
_atom_site_type_symbol
_atom_site_fract_x
_atom_site_fract_y
_atom_site_fract_z
_atom_site_U_iso_or_equiv
_atom_site_adp_type
_atom_site_occupancy
_atom_site_symmetry_multiplicity
_atom_site_calc_flag
_atom_site_refinement_flags
C1 C 0.06425(15) 0.4609(2) 0.19519(15) 0.0167(4) Uani 1 1 d D
C2 C 0.07971(16) 0.2924(2) 0.21503(16) 0.0172(4) Uani 1 1 d .
H2B H 0.1175 0.2761 0.2913 0.021 Uiso 1 1 calc R
H2A H 0.0063 0.2443 0.2033 0.021 Uiso 1 1 calc R
C3 C 0.25194(15) 0.2115(2) 0.16934(15) 0.0164(4) Uani 1 1 d .
C4 C 0.28669(16) 0.1060(2) 0.09069(16) 0.0189(4) Uani 1 1 d .
H4A H 0.3063 0.0058 0.1236 0.023 Uiso 1 1 calc R
H4B H 0.3506 0.1468 0.0657 0.023 Uiso 1 1 calc R
C5 C 0.18498(16) 0.0961(2) -0.00228(16) 0.0184(4) Uani 1 1 d .
H5 H 0.1776 -0.0057 -0.0369 0.022 Uiso 1 1 calc R
C6 C 0.09011(16) 0.1293(2) 0.05235(15) 0.0187(4) Uani 1 1 d .
H6B H 0.0310 0.1870 0.0039 0.022 Uiso 1 1 calc R
H6A H 0.0587 0.0351 0.0743 0.022 Uiso 1 1 calc R
C7 C 0.43258(16) 0.2315(2) 0.79979(15) 0.0155(4) Uani 1 1 d .
C8 C 0.42435(17) 0.4027(2) 0.79460(17) 0.0189(4) Uani 1 1 d .
H8B H 0.4997 0.4453 0.8138 0.023 Uiso 1 1 calc R
H8A H 0.3912 0.4327 0.7194 0.023 Uiso 1 1 calc R
C9 C 0.25127(16) 0.4882(2) 0.83563(15) 0.0164(4) Uani 1 1 d .
C10 C 0.21453(18) 0.5704(3) 0.92470(18) 0.0230(5) Uani 1 1 d U
H10B H 0.1672 0.5049 0.9581 0.028 Uiso 1 1 calc R
H10A H 0.1726 0.6621 0.8966 0.028 Uiso 1 1 calc R
C11 C 0.32004(18) 0.6118(3) 1.00681(17) 0.0220(4) Uani 1 1 d U
H11A H 0.3126 0.5880 1.0816 0.026 Uiso 1 1 calc R
C12 C 0.40873(17) 0.5130(3) 0.97618(18) 0.0308(5) Uani 1 1 d U
H12B H 0.4778 0.5704 0.9808 0.037 Uiso 1 1 calc R
H12A H 0.4245 0.4238 1.0239 0.037 Uiso 1 1 calc R
C13 C 0.15015(16) 0.1865(3) 0.54415(15) 0.0187(4) Uani 1 1 d .
C14 C 0.17305(16) 0.0758(2) 0.46488(15) 0.0156(4) Uani 1 1 d .
C15 C 0.28132(16) 0.0397(2) 0.46030(15) 0.0159(4) Uani 1 1 d .
H15 H 0.3419 0.0836 0.5097 0.019 Uiso 1 1 calc R
C16 C 0.29884(16) -0.0605(2) 0.38298(16) 0.0164(4) Uani 1 1 d .
C17 C 0.21110(16) -0.1235(2) 0.30773(15) 0.0160(4) Uani 1 1 d .
C18 C 0.10316(16) -0.0840(2) 0.31221(15) 0.0166(4) Uani 1 1 d .
C19 C 0.08454(16) 0.0122(2) 0.39201(16) 0.0172(4) Uani 1 1 d .
H19 H 0.0113 0.0347 0.3969 0.021 Uiso 1 1 calc R
C20 C 0.35084(16) 0.5206(2) 0.45263(15) 0.0165(4) Uani 1 1 d .
C21 C 0.32781(15) 0.6254(2) 0.53531(15) 0.0151(4) Uani 1 1 d .
C22 C 0.21972(16) 0.6606(2) 0.53939(15) 0.0167(4) Uani 1 1 d .
H22 H 0.1595 0.6194 0.4881 0.020 Uiso 1 1 calc R
C23 C 0.20148(16) 0.7570(2) 0.61978(16) 0.0158(4) Uani 1 1 d .
C24 C 0.28987(16) 0.8147(2) 0.69722(15) 0.0151(4) Uani 1 1 d .
C25 C 0.39758(16) 0.7792(2) 0.69085(15) 0.0152(4) Uani 1 1 d .
C26 C 0.41695(16) 0.6867(2) 0.60918(14) 0.0154(4) Uani 1 1 d .
H26 H 0.4902 0.6655 0.6037 0.018 Uiso 1 1 calc R
N1 N -0.01133(16) 0.5223(2) 0.24009(16) 0.0247(4) Uani 1 1 d D
N2 N 0.14257(13) 0.21912(19) 0.14669(13) 0.0162(3) Uani 1 1 d .
N3 N 0.50114(15) 0.1717(2) 0.74667(14) 0.0225(4) Uani 1 1 d .
H3A H 0.5078 0.0732 0.7439 0.027 Uiso 1 1 calc R
H3B H 0.5403 0.2302 0.7139 0.027 Uiso 1 1 calc R
N4 N 0.36042(13) 0.46802(19) 0.86433(13) 0.0168(3) Uani 1 1 d .
O1 O 0.12081(12) 0.53230(16) 0.14445(11) 0.0206(3) Uani 1 1 d .
O2 O 0.31439(11) 0.27758(18) 0.24581(11) 0.0212(3) Uani 1 1 d .
O3 O 0.18543(11) 0.21245(16) -0.07854(11) 0.0217(3) Uani 1 1 d .
H3 H 0.2413 0.2035 -0.1047 0.033 Uiso 1 1 calc R
O4 O 0.37443(11) 0.15597(16) 0.84812(11) 0.0190(3) Uani 1 1 d .
O5 O 0.19034(11) 0.44423(17) 0.74991(11) 0.0202(3) Uani 1 1 d .
O7 O 0.44324(11) 0.47918(18) 0.44833(11) 0.0228(3) Uani 1 1 d .
O8 O 0.26235(12) 0.4742(2) 0.38251(12) 0.0268(4) Uani 1 1 d .
H8 H 0.2809 0.4135 0.3392 0.040 Uiso 1 1 calc R
O9 O 0.09859(11) 0.79871(17) 0.62858(12) 0.0206(3) Uani 1 1 d .
H9 H 0.0531 0.7795 0.5706 0.031 Uiso 1 1 calc R
O10 O 0.26729(11) 0.90183(17) 0.77781(11) 0.0206(3) Uani 1 1 d .
H10 H 0.3149 0.9701 0.7935 0.031 Uiso 1 1 calc R
O11 O 0.48023(11) 0.83968(17) 0.76869(11) 0.0195(3) Uani 1 1 d .
H11 H 0.5415 0.8151 0.7568 0.029 Uiso 1 1 calc R
O12 O 0.05780(12) 0.22995(19) 0.54721(12) 0.0266(4) Uani 1 1 d .
O13 O 0.23834(12) 0.2369(2) 0.61288(12) 0.0281(4) Uani 1 1 d .
H13 H 0.2197 0.3027 0.6527 0.042 Uiso 1 1 calc R
O14 O 0.40262(11) -0.10362(17) 0.37502(12) 0.0203(3) Uani 1 1 d .
H14 H 0.4495 -0.0670 0.4267 0.030 Uiso 1 1 calc R
O15 O 0.23503(11) -0.21627(18) 0.23160(12) 0.0218(3) Uani 1 1 d .
H15A H 0.1804 -0.2713 0.2067 0.033 Uiso 1 1 calc R
O16 O 0.02039(11) -0.14476(17) 0.23479(11) 0.0196(3) Uani 1 1 d .
H16 H -0.0408 -0.1166 0.2451 0.029 Uiso 1 1 calc R
O17 O 0.34925(16) 0.7681(2) 0.99874(15) 0.0427(4) Uani 1 1 d .
H H 0.3242 0.7986 0.9355 0.064 Uiso 1 1 calc R
H1A H -0.052(2) 0.470(3) 0.272(2) 0.051 Uiso 1 1 d D
H1B H -0.025(2) 0.618(2) 0.234(2) 0.051 Uiso 1 1 d D

loop_
_atom_site_aniso_label
_atom_site_aniso_U_11
_atom_site_aniso_U_22
_atom_site_aniso_U_33
_atom_site_aniso_U_23
_atom_site_aniso_U_13
_atom_site_aniso_U_12
C1 0.0142(9) 0.0206(11) 0.0143(9) -0.0016(8) 0.0013(7) -0.0006(8)
C2 0.0172(10) 0.0169(10) 0.0187(9) -0.0007(8) 0.0065(8) -0.0002(8)
C3 0.0151(9) 0.0153(9) 0.0185(9) 0.0021(8) 0.0035(7) -0.0003(8)
C4 0.0172(9) 0.0178(10) 0.0221(9) -0.0009(8) 0.0049(8) 0.0030(8)
C5 0.0199(10) 0.0160(10) 0.0195(9) -0.0018(8) 0.0047(8) -0.0011(8)
C6 0.0179(9) 0.0195(10) 0.0178(9) -0.0044(8) 0.0022(7) -0.0044(8)
C7 0.0140(9) 0.0149(10) 0.0153(9) 0.0016(7) -0.0013(7) -0.0007(7)
C8 0.0156(9) 0.0174(10) 0.0247(10) -0.0006(8) 0.0068(8) -0.0033(8)
C9 0.0170(9) 0.0129(9) 0.0187(9) 0.0024(8) 0.0024(7) 0.0000(8)
C10 0.0194(10) 0.0226(11) 0.0273(10) -0.0053(9) 0.0057(8) 0.0009(8)
C11 0.0242(11) 0.0221(11) 0.0190(9) 0.0003(8) 0.0037(8) 0.0011(9)
C12 0.0210(10) 0.0369(13) 0.0300(11) -0.0142(10) -0.0034(8) 0.0008(10)
C13 0.0179(10) 0.0189(10) 0.0177(9) 0.0019(8) 0.0005(7) 0.0008(8)
C14 0.0162(9) 0.0149(9) 0.0150(8) 0.0029(8) 0.0022(7) 0.0003(8)
C15 0.0130(9) 0.0147(10) 0.0179(9) 0.0019(7) -0.0010(7) -0.0015(7)
C16 0.0120(9) 0.0165(10) 0.0208(9) 0.0040(8) 0.0043(7) 0.0000(8)
C17 0.0173(10) 0.0133(9) 0.0183(9) 0.0020(8) 0.0057(7) 0.0003(8)
C18 0.0147(9) 0.0152(10) 0.0181(9) 0.0022(8) 0.0001(7) -0.0019(8)
C19 0.0142(9) 0.0160(9) 0.0209(9) 0.0038(8) 0.0025(7) 0.0026(8)
C20 0.0158(9) 0.0184(9) 0.0143(8) 0.0011(8) 0.0016(7) 0.0007(8)
C21 0.0160(9) 0.0139(9) 0.0148(9) 0.0017(8) 0.0022(7) 0.0009(8)
C22 0.0156(10) 0.0173(10) 0.0165(9) 0.0008(8) 0.0020(7) -0.0025(8)
C23 0.0144(9) 0.0148(9) 0.0189(9) 0.0031(8) 0.0053(7) -0.0001(8)
C24 0.0178(9) 0.0131(9) 0.0144(8) 0.0003(7) 0.0039(7) -0.0017(8)
C25 0.0142(9) 0.0130(9) 0.0167(9) 0.0027(8) 0.0002(7) -0.0008(7)
C26 0.0139(9) 0.0161(9) 0.0159(9) 0.0019(8) 0.0031(7) 0.0006(8)
N1 0.0258(9) 0.0185(9) 0.0342(10) 0.0038(8) 0.0157(8) 0.0060(8)
N2 0.0139(8) 0.0153(8) 0.0188(8) -0.0036(7) 0.0025(6) -0.0010(7)
N3 0.0243(9) 0.0167(9) 0.0288(9) 0.0009(7) 0.0110(8) -0.0003(7)
N4 0.0157(8) 0.0159(8) 0.0185(8) -0.0013(7) 0.0029(6) 0.0000(7)
O1 0.0234(8) 0.0188(7) 0.0209(7) 0.0023(6) 0.0078(6) -0.0029(6)
O2 0.0160(7) 0.0247(7) 0.0213(7) -0.0040(6) 0.0008(5) -0.0008(6)
O3 0.0222(7) 0.0212(7) 0.0230(7) 0.0048(6) 0.0079(5) 0.0032(6)
O4 0.0191(7) 0.0171(7) 0.0218(7) -0.0002(6) 0.0068(6) -0.0009(6)
O5 0.0186(7) 0.0236(7) 0.0165(6) 0.0003(6) -0.0001(5) -0.0002(6)
O7 0.0154(7) 0.0288(8) 0.0232(7) -0.0068(6) 0.0022(5) 0.0025(6)
O8 0.0173(7) 0.0375(10) 0.0229(7) -0.0145(7) -0.0013(6) 0.0035(7)
O9 0.0127(7) 0.0251(8) 0.0239(7) -0.0055(7) 0.0038(5) -0.0002(6)
O10 0.0198(7) 0.0201(7) 0.0237(7) -0.0076(6) 0.0086(6) -0.0047(6)
O11 0.0142(7) 0.0214(8) 0.0210(7) -0.0062(6) 0.0002(5) -0.0013(6)
O12 0.0183(7) 0.0331(10) 0.0267(7) -0.0095(7) 0.0015(6) 0.0054(7)
O13 0.0180(8) 0.0372(10) 0.0256(8) -0.0148(7) -0.0027(6) 0.0026(7)
O14 0.0118(7) 0.0242(8) 0.0245(7) -0.0048(6) 0.0033(5) -0.0005(6)
O15 0.0175(7) 0.0221(8) 0.0268(8) -0.0082(6) 0.0072(6) -0.0049(6)
O16 0.0140(7) 0.0217(8) 0.0210(7) -0.0038(6) -0.0004(5) -0.0007(6)
O17 0.0485(11) 0.0240(8) 0.0481(10) -0.0092(8) -0.0046(8) -0.0016(8)

loop_
_atom_type_symbol
_atom_type_description
_atom_type_scat_dispersion_real
_atom_type_scat_dispersion_imag
_atom_type_scat_source
C C 0.0181 0.0091 'International Tables Vol C Tables 4.2.6.8 and 6.1.1.4'
H H 0.0000 0.0000 'International Tables Vol C Tables 4.2.6.8 and 6.1.1.4'
N N 0.0311 0.0180 'International Tables Vol C Tables 4.2.6.8 and 6.1.1.4'
O O 0.0492 0.0322 'International Tables Vol C Tables 4.2.6.8 and 6.1.1.4'

loop_
_geom_angle_atom_site_label_1
_geom_angle_atom_site_label_2
_geom_angle_atom_site_label_3
_geom_angle
O1 C1 N1 124.1(2)
O1 C1 C2 121.73(18)
N1 C1 C2 114.09(18)
N2 C2 C1 114.01(17)
N2 C2 H2B 108.7
C1 C2 H2B 108.7
N2 C2 H2A 108.7
C1 C2 H2A 108.7
H2B C2 H2A 107.6
O2 C3 N2 125.00(18)
O2 C3 C4 126.14(17)
N2 C3 C4 108.81(17)
C3 C4 C5 103.78(16)
C3 C4 H4A 111.0
C5 C4 H4A 111.0
C3 C4 H4B 111.0
C5 C4 H4B 111.0
H4A C4 H4B 109.0
O3 C5 C4 110.93(16)
O3 C5 C6 107.06(16)
C4 C5 C6 103.15(15)
O3 C5 H5 111.8
C4 C5 H5 111.8
C6 C5 H5 111.8
N2 C6 C5 103.30(15)
N2 C6 H6B 111.1
C5 C6 H6B 111.1
N2 C6 H6A 111.1
C5 C6 H6A 111.1
H6B C6 H6A 109.1
O4 C7 N3 123.61(19)
O4 C7 C8 121.14(18)
N3 C7 C8 115.20(18)
N4 C8 C7 114.56(17)
N4 C8 H8B 108.6
C7 C8 H8B 108.6
N4 C8 H8A 108.6
C7 C8 H8A 108.6
H8B C8 H8A 107.6
O5 C9 N4 125.39(18)
O5 C9 C10 125.78(18)
N4 C9 C10 108.83(16)
C9 C10 C11 105.73(17)
C9 C10 H10B 110.6
C11 C10 H10B 110.6
C9 C10 H10A 110.6
C11 C10 H10A 110.6
H10B C10 H10A 108.7
O17 C11 C10 111.98(18)
O17 C11 C12 108.95(19)
C10 C11 C12 104.31(17)
O17 C11 H11A 110.5
C10 C11 H11A 110.5
C12 C11 H11A 110.5
N4 C12 C11 103.97(16)
N4 C12 H12B 111.0
C11 C12 H12B 111.0
N4 C12 H12A 111.0
C11 C12 H12A 111.0
H12B C12 H12A 109.0
O12 C13 O13 121.4(2)
O12 C13 C14 123.93(18)
O13 C13 C14 114.65(17)
C19 C14 C15 120.38(18)
C19 C14 C13 118.55(17)
C15 C14 C13 121.03(17)
C16 C15 C14 119.09(18)
C16 C15 H15 120.5
C14 C15 H15 120.5
O14 C16 C15 122.37(18)
O14 C16 C17 116.18(17)
C15 C16 C17 121.44(18)
O15 C17 C16 117.98(17)
O15 C17 C18 123.26(18)
C16 C17 C18 118.73(18)
O16 C18 C19 123.22(17)
O16 C18 C17 116.51(17)
C19 C18 C17 120.27(17)
C18 C19 C14 120.02(17)
C18 C19 H19 120.0
C14 C19 H19 120.0
O7 C20 O8 121.91(19)
O7 C20 C21 123.83(18)
O8 C20 C21 114.26(17)
C26 C21 C22 121.07(17)
C26 C21 C20 118.19(17)
C22 C21 C20 120.73(17)
C23 C22 C21 118.99(18)
C23 C22 H22 120.5
C21 C22 H22 120.5
O9 C23 C22 122.72(18)
O9 C23 C24 116.60(17)
C22 C23 C24 120.68(18)
O10 C24 C25 122.35(18)
O10 C24 C23 118.33(17)
C25 C24 C23 119.31(17)
O11 C25 C26 123.04(17)
O11 C25 C24 116.42(17)
C26 C25 C24 120.55(18)
C25 C26 C21 119.32(17)
C25 C26 H26 120.3
C21 C26 H26 120.3
C1 N1 H1A 122.4(18)
C1 N1 H1B 120.6(17)
H1A N1 H1B 117(3)
C3 N2 C2 123.98(17)
C3 N2 C6 113.29(16)
C2 N2 C6 122.30(15)
C7 N3 H3A 120.0
C7 N3 H3B 120.0
H3A N3 H3B 120.0
C9 N4 C8 123.68(17)
C9 N4 C12 113.36(17)
C8 N4 C12 122.91(16)
C5 O3 H3 109.5
C20 O8 H8 109.5
C23 O9 H9 109.5
C24 O10 H10 109.5
C25 O11 H11 109.5
C13 O13 H13 109.5
C16 O14 H14 109.5
C17 O15 H15A 109.5
C18 O16 H16 109.5
C11 O H 109.5

loop_
_geom_bond_atom_site_label_1
_geom_bond_atom_site_label_2
_geom_bond_distance
C1 O1 1.233(2)
C1 N1 1.324(3)
C1 C2 1.522(3)
C2 N2 1.450(2)
C2 H2B 0.9900
C2 H2A 0.9900
C3 O2 1.247(2)
C3 N2 1.329(2)
C3 C4 1.504(3)
C4 C5 1.529(3)
C4 H4A 0.9900
C4 H4B 0.9900
C5 O3 1.419(2)
C5 C6 1.530(3)
C5 H5 1.0000
C6 N2 1.467(2)
C6 H6B 0.9900
C6 H6A 0.9900
C7 O4 1.247(2)
C7 N3 1.316(3)
C7 C8 1.523(3)
C8 N4 1.442(3)
C8 H8B 0.9900
C8 H8A 0.9900
C9 O5 1.243(2)
C9 N4 1.338(3)
C9 C10 1.504(3)
C10 C11 1.528(3)
C10 H10B 0.9900
C10 H10A 0.9900
C11 O 1.444(3)
C11 C12 1.529(3)
C11 H11A 1.0000
C12 N4 1.471(3)
C12 H12B 0.9900
C12 H12A 0.9900
C13 O12 1.223(3)
C13 O13 1.319(2)
C13 C14 1.482(3)
C14 C19 1.390(3)
C14 C15 1.401(3)
C15 C16 1.380(3)
C15 H15 0.9500
C16 O14 1.374(2)
C16 C17 1.398(3)
C17 O15 1.355(2)
C17 C18 1.404(3)
C18 O16 1.366(2)
C18 C19 1.386(3)
C19 H19 0.9500
C20 O7 1.221(2)
C20 O8 1.318(2)
C20 C21 1.481(3)
C21 C26 1.394(3)
C21 C22 1.395(3)
C22 C23 1.391(3)
C22 H22 0.9500
C23 O9 1.363(2)
C23 C24 1.399(3)
C24 O10 1.364(2)
C24 C25 1.399(3)
C25 O11 1.367(2)
C25 C26 1.388(3)
C26 H26 0.9500
N1 H1A 0.859(16)
N1 H1B 0.868(16)
N3 H3A 0.8800
N3 H3B 0.8800
O3 H3 0.8400
O8 H8 0.8400
O9 H9 0.8400
O10 H10 0.8400
O11 H11 0.8400
O13 H13 0.8400
O14 H14 0.8400
O15 H15A 0.8400
O16 H16 0.8400
O17 H17 0.8400

loop_
_geom_hbond_atom_site_label_D
_geom_hbond_atom_site_label_H
_geom_hbond_atom_site_label_A
_geom_hbond_distance_DH
_geom_hbond_distance_HA
_geom_hbond_distance_DA
_geom_hbond_angle_DHA
_geom_hbond_site_symmetry_A
N1 H1B O3 0.868(16) 2.62(3) 3.126(2) 119(2) 2
N1 H1B O16 0.868(16) 2.18(2) 2.985(3) 155(3) 1_565
N1 H1A O9 0.859(16) 2.135(19) 2.956(2) 160(3) 2_546
O17 H17 O10 0.84 2.17 3.011(2) 173.6 .
O16 H16 O5 0.84 1.96 2.791(2) 172.9 2_546
O15 H15A O1 0.84 1.99 2.743(2) 149.2 1_545
O14 H14 O7 0.84 1.88 2.709(2) 169.6 2_646
O13 H13 O5 0.84 1.86 2.695(2) 174.7 .
O11 H11 O2 0.84 1.83 2.665(2) 169.7 2_656
O10 H10 O4 0.84 1.88 2.671(2) 157.1 1_565
O9 H9 O12 0.84 1.85 2.685(2) 173.4 2_556
O8 H8 O2 0.84 1.81 2.647(2) 177.1 .
O3 H3 O4 0.84 1.93 2.7681(19) 171.5 1_554
N3 H3B O14 0.88 2.08 2.942(2) 166.2 2_656
N3 H3A O11 0.88 2.14 2.978(2) 159.8 1_545

loop_
_geom_torsion_atom_site_label_1
_geom_torsion_atom_site_label_2
_geom_torsion_atom_site_label_3
_geom_torsion_atom_site_label_4
_geom_torsion
O1 C1 C2 N2 -15.7(3)
N1 C1 C2 N2 166.51(17)
O2 C3 C4 C5 -163.72(19)
N2 C3 C4 C5 18.5(2)
C3 C4 C5 O3 87.66(19)
C3 C4 C5 C6 -26.7(2)
O3 C5 C6 N2 -91.66(18)
C4 C5 C6 N2 25.4(2)
O4 C7 C8 N4 10.4(3)
N3 C7 C8 N4 -172.22(16)
O5 C9 C10 C11 -175.0(2)
N4 C9 C10 C11 5.9(2)
C9 C10 C11 O 102.0(2)
C9 C10 C11 C12 -15.6(2)
O17 C11 C12 N4 -100.6(2)
C10 C11 C12 N4 19.2(2)
O12 C13 C14 C19 -2.7(3)
O13 C13 C14 C19 177.49(18)
O12 C13 C14 C15 174.92(19)
O13 C13 C14 C15 -4.9(3)
C19 C14 C15 C16 -0.4(3)
C13 C14 C15 C16 -177.97(18)
C14 C15 C16 O14 -178.61(18)
C14 C15 C16 C17 1.6(3)
O14 C16 C17 O15 -2.4(3)
C15 C16 C17 O15 177.40(18)
O14 C16 C17 C18 179.75(17)
C15 C16 C17 C18 -0.5(3)
O15 C17 C18 O16 0.2(3)
C16 C17 C18 O16 177.93(17)
O15 C17 C18 C19 -179.64(19)
C16 C17 C18 C19 -1.9(3)
O16 C18 C19 C14 -176.74(18)
C17 C18 C19 C14 3.1(3)
C15 C14 C19 C18 -1.9(3)
C13 C14 C19 C18 175.69(19)
O7 C20 C21 C26 3.5(3)
O8 C20 C21 C26 -176.48(18)
O7 C20 C21 C22 -176.0(2)
O8 C20 C21 C22 4.0(3)
C26 C21 C22 C23 -0.9(3)
C20 C21 C22 C23 178.59(18)
C21 C22 C23 O9 179.08(17)
C21 C22 C23 C24 -1.7(3)
O9 C23 C24 O10 2.9(3)
C22 C23 C24 O10 -176.36(18)
O9 C23 C24 C25 -178.33(18)
C22 C23 C24 C25 2.4(3)
O10 C24 C25 O11 -1.6(3)
C23 C24 C25 O11 179.74(17)
O10 C24 C25 C26 178.22(18)
C23 C24 C25 C26 -0.5(3)
O11 C25 C26 C21 177.68(17)
C24 C25 C26 C21 -2.1(3)
C22 C21 C26 C25 2.8(3)
C20 C21 C26 C25 -176.73(18)
O2 C3 N2 C2 -7.2(3)
C4 C3 N2 C2 170.63(18)
O2 C3 N2 C6 -179.74(19)
C4 C3 N2 C6 -2.0(2)
C1 C2 N2 C3 85.7(2)
C1 C2 N2 C6 -102.3(2)
C5 C6 N2 C3 -15.4(2)
C5 C6 N2 C2 171.86(17)
O5 C9 N4 C8 5.6(3)
C10 C9 N4 C8 -175.34(18)
O5 C9 N4 C12 -171.9(2)
C10 C9 N4 C12 7.2(2)
C7 C8 N4 C9 -87.7(2)
C7 C8 N4 C12 89.6(2)
C11 C12 N4 C9 -17.1(2)
C11 C12 N4 C8 165.42(18)
